data_7005873
loop_
_publ_author_name
'Sun, Qiaozhen'
'Wei, Meilin'
'Bai, Yan'
'He, Cheng'
'Meng, Qingjin'
'Duan, Chunying'

_publ_section_title
;
 Entanglement of individual coordination polymers having helicates as
 building intermediates.
;
_journal_issue 36
_journal_name_full 'Dalton transactions (Cambridge, England : 2003)'
_journal_page_first 4089
_journal_page_last 4094
_journal_paper_doi 10.1039/b706183h
_journal_year 2007
_chemical_formula_sum 'C56 H55 Ag3 Cl3 N17 O11'
_chemical_formula_weight 1572.13
_chemical_name_systematic
;
?
;
_space_group_IT_number 2
_symmetry_cell_setting triclinic
_symmetry_space_group_name_Hall '-P 1'
_symmetry_space_group_name_H-M 'P -1'
_atom_sites_solution_hydrogens geom
_atom_sites_solution_primary direct
_atom_sites_solution_secondary difmap
_audit_creation_method SHELXL-97
_cell_angle_alpha 104.7820(15)
_cell_angle_beta 96.0280(18)
_cell_angle_gamma 100.117(2)
_cell_formula_units_Z 2
_cell_length_a 9.2236(9)
_cell_length_b 16.9938(16)
_cell_length_c 21.688(2)
_cell_measurement_reflns_used 6384
_cell_measurement_temperature 293(2)
_cell_measurement_theta_max 26.13
_cell_measurement_theta_min 2.45
_cell_volume 3195.5(5)
_computing_cell_refinement 'Bruker SMART'
_computing_data_collection 'Bruker SMART'
_computing_data_reduction 'Bruker SAINT'
_computing_molecular_graphics 'Bruker SHELXTL'
_computing_publication_material 'Bruker SHELXTL'
_computing_structure_refinement 'Bruker SHELXTL'
_computing_structure_solution 'Bruker SHELXTL'
_diffrn_ambient_temperature 293(2)
_diffrn_measured_fraction_theta_full 0.988
_diffrn_measured_fraction_theta_max 0.988
_diffrn_measurement_device_type 'CCD area detector'
_diffrn_measurement_method 'phi and omega scans'
_diffrn_radiation_monochromator graphite
_diffrn_radiation_source 'fine-focus sealed tube'
_diffrn_radiation_type MoK\a
_diffrn_radiation_wavelength 0.71073
_diffrn_reflns_av_R_equivalents 0.0399
_diffrn_reflns_av_sigmaI/netI 0.0462
_diffrn_reflns_limit_h_max 10
_diffrn_reflns_limit_h_min -10
_diffrn_reflns_limit_k_max 17
_diffrn_reflns_limit_k_min -20
_diffrn_reflns_limit_l_max 24
_diffrn_reflns_limit_l_min -25
_diffrn_reflns_number 16214
_diffrn_reflns_theta_full 25.00
_diffrn_reflns_theta_max 25.00
_diffrn_reflns_theta_min 1.81
_exptl_absorpt_coefficient_mu 1.107
_exptl_absorpt_correction_T_max 0.7732
_exptl_absorpt_correction_T_min 0.6354
_exptl_absorpt_correction_type empirical
_exptl_absorpt_process_details sadabs
_exptl_crystal_colour pale-yellow
_exptl_crystal_density_diffrn 1.634
_exptl_crystal_density_method 'not measured'
_exptl_crystal_description block
_exptl_crystal_F_000 1580
_exptl_crystal_size_max 0.40
_exptl_crystal_size_mid 0.30
_exptl_crystal_size_min 0.25
_refine_diff_density_max 1.660
_refine_diff_density_min -1.285
_refine_diff_density_rms 0.099
_refine_ls_extinction_method none
_refine_ls_goodness_of_fit_ref 1.029
_refine_ls_hydrogen_treatment 'riding model'
_refine_ls_matrix_type full
_refine_ls_number_parameters 870
_refine_ls_number_reflns 11105
_refine_ls_number_restraints 403
_refine_ls_restrained_S_all 1.081
_refine_ls_R_factor_all 0.0727
_refine_ls_R_factor_gt 0.0558
_refine_ls_shift/su_max 0.001
_refine_ls_shift/su_mean 0.000
_refine_ls_structure_factor_coef Fsqd
_refine_ls_weighting_details 'calc w=1/[\s^2^(Fo^2^)+(0.1090P)^2^+0.0000P] where P=(Fo^2^+2Fc^2^)/3'
_refine_ls_weighting_scheme calc
_refine_ls_wR_factor_gt 0.1614
_refine_ls_wR_factor_ref 0.1718
_reflns_number_gt 8131
_reflns_number_total 11105
_reflns_threshold_expression >2sigma(I)
_cod_data_source_file b706183h.txt
_cod_data_source_block sad
_cod_depositor_comments
;
The following automatic conversions were performed:
'_symmetry_cell_setting' value 'Triclinic' changed to 'triclinic'
according to '/home/saulius/struct/CIF-dictionaries/cif_core.dic'
dictionary named 'cif_core.dic' version 2.4.1 from 2010-06-29.

Automatic conversion script
Id: cif_fix_enum 1527 2010-12-29 10:47:43Z saulius 
;
_cod_original_sg_symbol_H-M P-1
_cod_database_code 7005873

loop_
_symmetry_equiv_pos_as_xyz
'x, y, z'
'-x, -y, -z'

loop_
_atom_site_label
_atom_site_type_symbol
_atom_site_fract_x
_atom_site_fract_y
_atom_site_fract_z
_atom_site_U_iso_or_equiv
_atom_site_adp_type
_atom_site_occupancy
_atom_site_symmetry_multiplicity
_atom_site_calc_flag
_atom_site_refinement_flags
_atom_site_disorder_assembly
_atom_site_disorder_group
Ag1 Ag -0.20262(5) -0.61865(3) 0.04388(2) 0.06012(16) Uani 1 1 d . . .
Ag2 Ag -0.26088(5) 0.12522(3) 0.46346(2) 0.06254(16) Uani 1 1 d . . .
Ag3 Ag -0.68281(7) -0.22758(3) 0.22436(2) 0.0856(2) Uani 1 1 d . . 1
N1 N -0.8899(5) -0.7084(3) 0.15594(19) 0.0488(10) Uani 1 1 d . . 1
N2 N -0.7413(5) -0.6831(3) 0.14984(19) 0.0486(10) Uani 1 1 d . . 1
N3 N -0.2963(5) -0.6081(3) 0.1411(2) 0.0522(10) Uani 1 1 d . . 1
N4 N -0.4054(6) -0.5810(3) 0.2578(2) 0.0618(12) Uani 1 1 d . . 1
N5 N -0.9096(4) -0.6959(2) 0.00834(18) 0.0393(9) Uani 1 1 d . . 1
N6 N -0.9518(4) -0.6230(2) 0.04133(17) 0.0375(8) Uani 1 1 d . . 1
N7 N -1.0485(5) -0.4805(2) 0.0824(2) 0.0470(10) Uani 1 1 d . . 1
N8 N -0.8435(6) -0.3405(2) 0.1573(2) 0.0601(12) Uani 1 1 d . . 1
N9 N -0.4016(6) -0.6740(3) -0.0298(3) 0.0740(14) Uani 1 1 d U . 1
N10 N -0.5771(4) 0.1854(2) 0.48797(18) 0.0416(9) Uani 1 1 d . . 1
N11 N -0.5192(4) 0.1189(2) 0.45622(18) 0.0411(9) Uani 1 1 d . . 1
N12 N -0.3997(5) -0.0193(2) 0.4246(2) 0.0484(10) Uani 1 1 d . . 1
N13 N -0.5639(6) -0.1524(3) 0.3245(2) 0.0628(13) Uani 1 1 d . . 1
N14 N -0.5930(5) 0.2156(3) 0.34570(19) 0.0515(10) Uani 1 1 d . . 1
N15 N -0.7417(5) 0.1882(3) 0.35060(19) 0.0510(10) Uani 1 1 d . . 1
N16 N -1.1794(5) 0.1073(3) 0.3630(2) 0.0539(11) Uani 1 1 d . . 1
N17 N -1.0766(5) 0.0807(3) 0.2444(2) 0.0568(11) Uani 1 1 d . . 1
C1 C -1.2353(6) -0.8099(3) 0.0439(3) 0.0483(12) Uani 1 1 d . . 1
H1B H -1.2040 -0.8074 0.0049 0.058 Uiso 1 1 calc R . 1
C2 C -1.3815(7) -0.8440(4) 0.0447(3) 0.0655(15) Uani 1 1 d . . 1
H2C H -1.4485 -0.8634 0.0063 0.079 Uiso 1 1 calc R . 1
C3 C -1.4295(7) -0.8496(4) 0.1012(3) 0.0664(16) Uani 1 1 d . . 1
H3A H -1.5285 -0.8731 0.1012 0.080 Uiso 1 1 calc R . 1
C4 C -1.3298(7) -0.8202(4) 0.1584(3) 0.0675(16) Uani 1 1 d . . 1
H4B H -1.3620 -0.8243 0.1969 0.081 Uiso 1 1 calc R . 1
C5 C -1.1838(6) -0.7851(3) 0.1587(3) 0.0539(13) Uani 1 1 d . . 1
H5C H -1.1178 -0.7652 0.1974 0.065 Uiso 1 1 calc R . 1
C6 C -1.1339(5) -0.7792(3) 0.1008(2) 0.0414(11) Uani 1 1 d . . 1
C7 C -0.9753(5) -0.7440(3) 0.1013(2) 0.0392(10) Uani 1 1 d . . 1
C8 C -0.7078(8) -0.6264(4) 0.2689(3) 0.0766(19) Uani 1 1 d . . 1
H8B H -0.8138 -0.6463 0.2631 0.115 Uiso 1 1 calc R . 1
H8C H -0.6837 -0.5675 0.2890 0.115 Uiso 1 1 calc R . 1
H8D H -0.6591 -0.6540 0.2959 0.115 Uiso 1 1 calc R . 1
C9 C -0.6563(6) -0.6443(3) 0.2050(2) 0.0490(12) Uani 1 1 d . . 1
C10 C -0.4956(6) -0.6187(3) 0.2011(2) 0.0482(12) Uani 1 1 d . . 1
C11 C -0.4404(6) -0.6320(3) 0.1436(2) 0.0466(12) Uani 1 1 d . . 1
H11A H -0.5059 -0.6584 0.1054 0.056 Uiso 1 1 calc R . 1
C12 C -0.2076(7) -0.5689(4) 0.1975(3) 0.0616(14) Uani 1 1 d . . 1
H12A H -0.1069 -0.5487 0.1979 0.074 Uiso 1 1 calc R . 1
C13 C -0.2620(7) -0.5583(4) 0.2540(3) 0.0677(16) Uani 1 1 d . . 1
H13A H -0.1954 -0.5337 0.2923 0.081 Uiso 1 1 calc R . 1
C14 C -0.9390(6) -0.8674(3) -0.0625(2) 0.0521(13) Uani 1 1 d . . 1
H14B H -0.9847 -0.8367 -0.0855 0.062 Uiso 1 1 calc R . 1
C15 C -0.9145(7) -0.9446(3) -0.0946(3) 0.0624(15) Uani 1 1 d . . 1
H15B H -0.9467 -0.9667 -0.1388 0.075 Uiso 1 1 calc R . 1
C16 C -0.8416(7) -0.9884(3) -0.0600(3) 0.0668(17) Uani 1 1 d . . 1
H16B H -0.8200 -1.0388 -0.0815 0.080 Uiso 1 1 calc R . 1
C17 C -0.8015(7) -0.9583(3) 0.0049(3) 0.0596(14) Uani 1 1 d . . 1
H17B H -0.7550 -0.9888 0.0278 0.072 Uiso 1 1 calc R . 1
C18 C -0.8294(6) -0.8826(3) 0.0371(3) 0.0497(12) Uani 1 1 d . . 1
H18A H -0.8035 -0.8626 0.0817 0.060 Uiso 1 1 calc R . 1
C19 C -0.8962(5) -0.8362(3) 0.0028(2) 0.0401(10) Uani 1 1 d . . 1
C20 C -0.9232(5) -0.7534(3) 0.0373(2) 0.0380(10) Uani 1 1 d . . 1
C21 C -0.6943(5) -0.5498(3) 0.0443(3) 0.0497(12) Uani 1 1 d . . 1
H21A H -0.6797 -0.6039 0.0227 0.075 Uiso 1 1 calc R . 1
H21B H -0.6292 -0.5287 0.0850 0.075 Uiso 1 1 calc R . 1
H21C H -0.6722 -0.5128 0.0180 0.075 Uiso 1 1 calc R . 1
C22 C -0.8526(5) -0.5558(3) 0.0552(2) 0.0402(10) Uani 1 1 d . . 1
C23 C -0.9018(5) -0.4784(3) 0.0881(2) 0.0411(10) Uani 1 1 d . . 1
C24 C -1.0917(7) -0.4123(3) 0.1137(3) 0.0595(14) Uani 1 1 d . . 1
H24A H -1.1928 -0.4117 0.1108 0.071 Uiso 1 1 calc R . 1
C25 C -0.9885(8) -0.3427(3) 0.1503(3) 0.0667(16) Uani 1 1 d . . 1
H25A H -1.0220 -0.2957 0.1707 0.080 Uiso 1 1 calc R . 1
C26 C -0.8005(6) -0.4086(3) 0.1251(2) 0.0528(13) Uani 1 1 d . . 1
H26A H -0.6993 -0.4088 0.1278 0.063 Uiso 1 1 calc R . 1
C27 C -0.6236(10) -0.7702(6) -0.1093(5) 0.116(3) Uani 1 1 d U . 1
H27A H -0.6030 -0.7754 -0.1525 0.140 Uiso 1 1 calc R . 1
H27B H -0.7114 -0.7477 -0.1041 0.140 Uiso 1 1 calc R . 1
H27C H -0.6393 -0.8240 -0.1016 0.140 Uiso 1 1 calc R . 1
C28 C -0.5007(7) -0.7162(4) -0.0646(3) 0.0633(15) Uani 1 1 d U . 1
C29 C -0.6436(9) 0.3329(4) 0.5610(3) 0.0827(19) Uani 1 1 d U . 1
H29A H -0.6341 0.2918 0.5814 0.099 Uiso 1 1 calc R . 1
C30 C -0.6844(10) 0.4050(5) 0.5937(4) 0.107(3) Uani 1 1 d U . 1
H30A H -0.7005 0.4123 0.6363 0.128 Uiso 1 1 calc R . 1
C31 C -0.7009(10) 0.4649(4) 0.5640(4) 0.089(2) Uani 1 1 d . . 1
H31A H -0.7278 0.5133 0.5862 0.107 Uiso 1 1 calc R . 1
C32 C -0.6789(8) 0.4543(4) 0.5038(3) 0.0700(17) Uani 1 1 d . . 1
H32A H -0.6907 0.4954 0.4837 0.084 Uiso 1 1 calc R . 1
C33 C -0.6381(7) 0.3824(3) 0.4697(3) 0.0593(14) Uani 1 1 d . . 1
H33A H -0.6249 0.3757 0.4269 0.071 Uiso 1 1 calc R . 1
C34 C -0.6173(5) 0.3219(3) 0.4985(2) 0.0462(11) Uani 1 1 d . . 1
C35 C -0.5694(5) 0.2466(3) 0.4635(2) 0.0395(10) Uani 1 1 d . . 1
C36 C -0.7750(6) 0.0345(3) 0.4323(3) 0.0519(12) Uani 1 1 d . . 1
H36A H -0.8012 0.0862 0.4524 0.078 Uiso 1 1 calc R . 1
H36B H -0.8044 -0.0052 0.4555 0.078 Uiso 1 1 calc R . 1
H36C H -0.8251 0.0137 0.3885 0.078 Uiso 1 1 calc R . 1
C37 C -0.6102(5) 0.0483(3) 0.4331(2) 0.0393(10) Uani 1 1 d . . 1
C38 C -0.5432(5) -0.0233(3) 0.4046(2) 0.0428(11) Uani 1 1 d . . 1
C39 C -0.3418(6) -0.0833(3) 0.3966(3) 0.0567(13) Uani 1 1 d . . 1
H39A H -0.2437 -0.0838 0.4114 0.068 Uiso 1 1 calc R . 1
C40 C -0.4223(7) -0.1485(3) 0.3465(3) 0.0621(15) Uani 1 1 d . . 1
H40A H -0.3764 -0.1910 0.3276 0.074 Uiso 1 1 calc R . 1
C41 C -0.6252(6) -0.0895(3) 0.3549(3) 0.0552(13) Uani 1 1 d . . 1
H41A H -0.7252 -0.0908 0.3420 0.066 Uiso 1 1 calc R . 1
C42 C -0.2540(6) 0.3101(3) 0.4635(3) 0.0598(14) Uani 1 1 d . . 1
H42A H -0.2900 0.3070 0.5014 0.072 Uiso 1 1 calc R . 1
C43 C -0.1049(7) 0.3427(4) 0.4653(4) 0.0793(19) Uani 1 1 d . . 1
H43A H -0.0401 0.3602 0.5044 0.095 Uiso 1 1 calc R . 1
C44 C -0.0524(8) 0.3491(4) 0.4095(4) 0.082(2) Uani 1 1 d . . 1
H44A H 0.0478 0.3718 0.4111 0.098 Uiso 1 1 calc R . 1
C45 C -0.1439(7) 0.3230(4) 0.3525(4) 0.0768(18) Uani 1 1 d . . 1
H45A H -0.1063 0.3280 0.3152 0.092 Uiso 1 1 calc R . 1
C46 C -0.2956(6) 0.2882(4) 0.3486(3) 0.0596(14) Uani 1 1 d . . 1
H46A H -0.3582 0.2696 0.3090 0.071 Uiso 1 1 calc R . 1
C47 C -0.3508(6) 0.2819(3) 0.4046(2) 0.0462(11) Uani 1 1 d . . 1
C48 C -0.5100(5) 0.2452(3) 0.4016(2) 0.0428(11) Uani 1 1 d . . 1
C49 C -0.7776(7) 0.1364(4) 0.2312(3) 0.0682(16) Uani 1 1 d . . 1
H49A H -0.6729 0.1593 0.2361 0.102 Uiso 1 1 calc R . 1
H49B H -0.8323 0.1624 0.2049 0.102 Uiso 1 1 calc R . 1
H49C H -0.7966 0.0775 0.2109 0.102 Uiso 1 1 calc R . 1
C50 C -0.8253(6) 0.1513(3) 0.2950(2) 0.0459(11) Uani 1 1 d . . 1
C51 C -0.9842(6) 0.1216(3) 0.3000(2) 0.0445(11) Uani 1 1 d . . 1
C52 C -1.0353(6) 0.1353(3) 0.3592(2) 0.0454(11) Uani 1 1 d . . 1
H52A H -0.9690 0.1642 0.3967 0.054 Uiso 1 1 calc R . 1
C53 C -1.2685(6) 0.0672(3) 0.3075(3) 0.0591(14) Uani 1 1 d . . 1
H53A H -1.3688 0.0475 0.3083 0.071 Uiso 1 1 calc R . 1
C54 C -1.2180(6) 0.0538(3) 0.2491(3) 0.0598(14) Uani 1 1 d . . 1
H54A H -1.2850 0.0250 0.2117 0.072 Uiso 1 1 calc R . 1
Cl1 Cl 0.0075(2) 0.21448(13) 0.57335(9) 0.0925(5) Uani 1 1 d DU . 1
O1 O 0.0195(6) 0.1607(3) 0.5123(2) 0.0989(8) Uani 1 1 d DU . 1
O2 O 0.0686(7) 0.1811(4) 0.6193(3) 0.1224(17) Uani 1 1 d DU . 1
O3 O -0.1524(6) 0.2045(4) 0.5726(3) 0.1016(13) Uani 1 1 d DU . 1
Cl2 Cl -0.6584(3) -0.07208(12) 0.15754(11) 0.1021(6) Uani 1 1 d DU . 1
O4 O -0.7161(8) -0.1606(4) 0.1329(3) 0.1136(16) Uani 0.843(6) 1 d PDU . 1
O5 O -0.6093(11) -0.0491(5) 0.2259(4) 0.139(2) Uani 0.843(6) 1 d PDU . 1
O6 O -0.5297(10) -0.0532(5) 0.1290(4) 0.140(2) Uani 0.843(6) 1 d PDU . 1
O4' O -0.751(3) -0.057(2) 0.2076(14) 0.115(2) Uani 0.157(6) 1 d PDU . 2
O5' O -0.526(3) -0.089(2) 0.1954(17) 0.116(2) Uani 0.157(6) 1 d PDU . 2
O6' O -0.597(3) 0.0061(14) 0.1485(17) 0.116(2) Uani 0.157(6) 1 d PDU . 2
Cl3 Cl -0.4061(3) -0.37927(13) 0.22492(10) 0.0986(6) Uani 1 1 d DU . .
O7 O -0.431(2) -0.4278(10) 0.1612(6) 0.116(3) Uani 0.50 1 d PDU A 1
O8 O -0.5235(13) -0.3411(9) 0.2438(6) 0.119(3) Uani 0.50 1 d PDU A 1
O9 O -0.2718(13) -0.3148(7) 0.2355(6) 0.130(3) Uani 0.50 1 d PDU A 1
O7' O -0.417(2) -0.4112(10) 0.1529(6) 0.117(3) Uani 0.50 1 d PDU A 2
O8' O -0.5534(13) -0.4338(7) 0.2267(6) 0.130(3) Uani 0.50 1 d PDU A 2
O9' O -0.4516(16) -0.3014(6) 0.2287(6) 0.121(3) Uani 0.50 1 d PDU A 2
C56 C -0.8420(19) -0.4214(10) 0.3399(8) 0.117(4) Uiso 0.67 1 d PDU . .
O11 O -0.735(3) -0.3654(17) 0.3408(14) 0.181(9) Uiso 0.33 1 d PDU B 1
O12 O -0.926(3) -0.4675(15) 0.3591(12) 0.145(7) Uiso 0.33 1 d PDU B 2
C56' C -0.861(4) -0.3810(19) 0.3084(16) 0.123(8) Uiso 0.33 1 d PDU B 3
O11' O -0.855(3) -0.4474(15) 0.2694(12) 0.147(7) Uiso 0.33 1 d PDU B 3
O10 O -0.0474(7) 0.1793(3) 0.7325(3) 0.1042(17) Uani 1 1 d . . .
H10A H -0.0298 0.1925 0.6983 0.125 Uiso 1 1 d R . .
C55 C 0.0289(10) 0.1165(5) 0.7444(4) 0.102(3) Uani 1 1 d . . .
H55A H 0.0051 0.1042 0.7834 0.153 Uiso 1 1 calc R . .
H55B H 0.1345 0.1364 0.7488 0.153 Uiso 1 1 calc R . .
H55C H -0.0020 0.0670 0.7089 0.153 Uiso 1 1 calc R . .

loop_
_atom_site_aniso_label
_atom_site_aniso_U_11
_atom_site_aniso_U_22
_atom_site_aniso_U_33
_atom_site_aniso_U_23
_atom_site_aniso_U_13
_atom_site_aniso_U_12
Ag1 0.0469(3) 0.0599(3) 0.0656(3) 0.0056(2) 0.0099(2) 0.00734(19)
Ag2 0.0464(3) 0.0666(3) 0.0624(3) 0.0004(2) 0.0084(2) 0.0062(2)
Ag3 0.1057(5) 0.0527(3) 0.0710(4) -0.0156(2) 0.0029(3) 0.0003(3)
N1 0.051(3) 0.051(2) 0.041(2) 0.0066(19) 0.0118(19) 0.0089(19)
N2 0.049(3) 0.051(2) 0.039(2) 0.0067(18) 0.0047(19) 0.0055(19)
N3 0.054(3) 0.048(2) 0.052(3) 0.008(2) 0.007(2) 0.014(2)
N4 0.065(3) 0.063(3) 0.044(3) 0.002(2) -0.005(2) 0.006(2)
N5 0.045(2) 0.0276(18) 0.041(2) 0.0022(16) 0.0082(17) 0.0088(16)
N6 0.044(2) 0.0276(18) 0.040(2) 0.0054(15) 0.0089(16) 0.0095(16)
N7 0.049(3) 0.040(2) 0.050(2) 0.0060(18) 0.0066(19) 0.0149(18)
N8 0.073(3) 0.033(2) 0.064(3) -0.005(2) 0.006(2) 0.013(2)
N9 0.070(3) 0.077(3) 0.072(3) 0.022(2) 0.003(2) 0.008(2)
N10 0.049(2) 0.0315(19) 0.040(2) 0.0011(16) 0.0053(17) 0.0093(16)
N11 0.046(2) 0.039(2) 0.036(2) 0.0055(16) 0.0062(17) 0.0108(17)
N12 0.049(2) 0.045(2) 0.047(2) 0.0038(18) 0.0035(19) 0.0134(18)
N13 0.075(3) 0.042(2) 0.060(3) -0.006(2) 0.004(2) 0.013(2)
N14 0.048(3) 0.059(3) 0.041(2) 0.0082(19) 0.0052(19) 0.006(2)
N15 0.047(2) 0.059(3) 0.040(2) 0.0083(19) 0.0058(19) 0.001(2)
N16 0.046(3) 0.058(3) 0.052(3) 0.009(2) 0.001(2) 0.009(2)
N17 0.060(3) 0.057(3) 0.040(2) 0.002(2) -0.005(2) 0.005(2)
C1 0.048(3) 0.046(3) 0.050(3) 0.012(2) 0.007(2) 0.010(2)
C2 0.051(3) 0.066(4) 0.075(4) 0.018(3) -0.001(3) 0.009(3)
C3 0.050(3) 0.068(4) 0.090(5) 0.031(3) 0.024(3) 0.014(3)
C4 0.063(4) 0.079(4) 0.077(4) 0.038(3) 0.036(3) 0.019(3)
C5 0.059(3) 0.057(3) 0.051(3) 0.018(3) 0.015(3) 0.018(3)
C6 0.047(3) 0.032(2) 0.046(3) 0.008(2) 0.012(2) 0.013(2)
C7 0.051(3) 0.029(2) 0.042(3) 0.0101(19) 0.013(2) 0.0168(19)
C8 0.073(4) 0.095(5) 0.043(3) -0.005(3) 0.009(3) 0.003(4)
C9 0.064(3) 0.040(3) 0.040(3) 0.006(2) 0.008(2) 0.011(2)
C10 0.055(3) 0.040(3) 0.041(3) 0.002(2) -0.002(2) 0.008(2)
C11 0.050(3) 0.042(3) 0.043(3) 0.006(2) -0.001(2) 0.012(2)
C12 0.055(3) 0.059(3) 0.064(4) 0.010(3) -0.001(3) 0.014(3)
C13 0.063(4) 0.074(4) 0.049(3) 0.001(3) -0.010(3) 0.005(3)
C14 0.068(4) 0.037(3) 0.046(3) 0.002(2) 0.008(2) 0.012(2)
C15 0.081(4) 0.047(3) 0.050(3) -0.002(2) 0.009(3) 0.011(3)
C16 0.084(4) 0.034(3) 0.083(4) 0.004(3) 0.035(3) 0.019(3)
C17 0.068(4) 0.039(3) 0.074(4) 0.013(3) 0.011(3) 0.021(3)
C18 0.063(3) 0.040(3) 0.048(3) 0.010(2) 0.008(2) 0.017(2)
C19 0.043(3) 0.031(2) 0.044(3) 0.0047(19) 0.012(2) 0.0071(19)
C20 0.041(3) 0.031(2) 0.039(2) 0.0036(19) 0.0070(19) 0.0071(18)
C21 0.045(3) 0.036(2) 0.063(3) 0.004(2) 0.009(2) 0.010(2)
C22 0.047(3) 0.034(2) 0.040(2) 0.0064(19) 0.008(2) 0.011(2)
C23 0.050(3) 0.030(2) 0.042(3) 0.0063(19) 0.007(2) 0.010(2)
C24 0.063(4) 0.045(3) 0.068(4) 0.004(3) 0.008(3) 0.022(3)
C25 0.087(5) 0.042(3) 0.066(4) 0.000(3) 0.008(3) 0.028(3)
C26 0.053(3) 0.039(3) 0.059(3) 0.003(2) 0.002(2) 0.009(2)
C27 0.104(5) 0.115(5) 0.118(5) 0.027(4) 0.016(4) 0.002(4)
C28 0.054(3) 0.067(3) 0.062(3) 0.016(3) 0.003(3) 0.002(2)
C29 0.115(4) 0.068(3) 0.074(3) 0.016(3) 0.031(3) 0.039(3)
C30 0.137(5) 0.096(4) 0.095(4) 0.016(3) 0.041(4) 0.049(4)
C31 0.124(7) 0.055(4) 0.087(5) -0.001(4) 0.031(5) 0.039(4)
C32 0.080(4) 0.041(3) 0.086(5) 0.011(3) 0.004(4) 0.018(3)
C33 0.069(4) 0.049(3) 0.060(3) 0.011(3) 0.013(3) 0.019(3)
C34 0.048(3) 0.037(2) 0.046(3) 0.001(2) 0.006(2) 0.007(2)
C35 0.039(3) 0.038(2) 0.036(2) 0.0033(19) 0.0035(19) 0.0052(19)
C36 0.043(3) 0.051(3) 0.059(3) 0.009(2) 0.008(2) 0.014(2)
C37 0.043(3) 0.039(2) 0.033(2) 0.0074(19) 0.0028(19) 0.008(2)
C38 0.045(3) 0.041(2) 0.042(3) 0.010(2) 0.006(2) 0.012(2)
C39 0.055(3) 0.050(3) 0.067(3) 0.012(3) 0.011(3) 0.022(3)
C40 0.072(4) 0.045(3) 0.065(4) 0.000(3) 0.012(3) 0.021(3)
C41 0.058(3) 0.038(3) 0.061(3) 0.001(2) 0.000(3) 0.013(2)
C42 0.051(3) 0.062(3) 0.058(3) 0.008(3) 0.005(3) 0.003(3)
C43 0.053(4) 0.079(4) 0.093(5) 0.019(4) -0.008(4) 0.004(3)
C44 0.051(4) 0.081(5) 0.111(6) 0.029(4) 0.018(4) 0.005(3)
C45 0.059(4) 0.082(4) 0.096(5) 0.031(4) 0.032(4) 0.011(3)
C46 0.050(3) 0.065(3) 0.067(4) 0.020(3) 0.019(3) 0.014(3)
C47 0.048(3) 0.042(3) 0.047(3) 0.008(2) 0.006(2) 0.011(2)
C48 0.045(3) 0.036(2) 0.046(3) 0.005(2) 0.011(2) 0.009(2)
C49 0.067(4) 0.078(4) 0.046(3) 0.002(3) 0.015(3) 0.000(3)
C50 0.055(3) 0.044(3) 0.037(3) 0.009(2) 0.008(2) 0.008(2)
C51 0.050(3) 0.039(2) 0.040(3) 0.006(2) -0.001(2) 0.010(2)
C52 0.044(3) 0.045(3) 0.042(3) 0.003(2) 0.003(2) 0.011(2)
C53 0.047(3) 0.060(3) 0.063(4) 0.015(3) -0.006(3) 0.005(3)
C54 0.052(3) 0.059(3) 0.054(3) 0.004(3) -0.007(3) 0.001(3)
Cl1 0.0816(11) 0.1085(13) 0.0762(10) 0.0093(9) -0.0015(9) 0.0232(10)
O1 0.0862(14) 0.1149(15) 0.0808(13) 0.0049(12) 0.0018(12) 0.0225(13)
O2 0.117(3) 0.154(3) 0.101(3) 0.038(3) -0.001(3) 0.049(3)
O3 0.083(2) 0.120(3) 0.092(2) 0.014(2) 0.006(2) 0.027(2)
Cl2 0.1189(17) 0.0751(11) 0.1033(14) 0.0289(10) -0.0081(12) 0.0065(11)
O4 0.126(3) 0.085(3) 0.114(3) 0.025(2) -0.007(3) -0.001(2)
O5 0.156(4) 0.120(4) 0.117(4) 0.018(3) 0.000(4) 0.000(4)
O6 0.151(4) 0.113(4) 0.136(4) 0.025(3) 0.015(4) -0.010(4)
O4' 0.129(3) 0.089(3) 0.113(3) 0.025(3) -0.004(3) 0.002(3)
O5' 0.129(3) 0.089(3) 0.114(3) 0.024(3) -0.005(3) 0.002(3)
O6' 0.130(3) 0.089(3) 0.114(3) 0.025(3) -0.004(3) 0.002(3)
Cl3 0.1071(15) 0.0889(12) 0.0967(13) 0.0058(10) 0.0016(11) 0.0511(11)
O7 0.114(4) 0.103(5) 0.114(4) -0.010(4) 0.014(4) 0.039(4)
O8 0.115(4) 0.111(4) 0.118(4) -0.007(4) 0.022(4) 0.048(4)
O9 0.125(4) 0.121(4) 0.124(4) 0.006(3) 0.017(3) 0.020(3)
O7' 0.112(4) 0.108(5) 0.114(4) -0.011(4) 0.014(4) 0.039(4)
O8' 0.131(4) 0.126(4) 0.127(4) 0.019(3) 0.017(3) 0.037(3)
O9' 0.126(5) 0.103(4) 0.124(4) -0.002(4) 0.010(4) 0.051(4)
O10 0.127(5) 0.086(3) 0.099(4) 0.009(3) 0.031(3) 0.034(3)
C55 0.121(7) 0.107(6) 0.091(6) 0.034(5) 0.004(5) 0.053(5)

loop_
_atom_type_symbol
_atom_type_description
_atom_type_scat_dispersion_real
_atom_type_scat_dispersion_imag
_atom_type_scat_source
C C 0.0033 0.0016 'International Tables Vol C Tables 4.2.6.8 and 6.1.1.4'
H H 0.0000 0.0000 'International Tables Vol C Tables 4.2.6.8 and 6.1.1.4'
N N 0.0061 0.0033 'International Tables Vol C Tables 4.2.6.8 and 6.1.1.4'
O O 0.0106 0.0060 'International Tables Vol C Tables 4.2.6.8 and 6.1.1.4'
Cl Cl 0.1484 0.1585 'International Tables Vol C Tables 4.2.6.8 and 6.1.1.4'
Ag Ag -0.8971 1.1015 'International Tables Vol C Tables 4.2.6.8 and 6.1.1.4'

loop_
_geom_angle_atom_site_label_1
_geom_angle_atom_site_label_2
_geom_angle_atom_site_label_3
_geom_angle
_geom_angle_site_symmetry_1
_geom_angle_site_symmetry_3
_geom_angle_publ_flag
N9 Ag1 N6 131.54(18) . 1_655 ?
N9 Ag1 N3 103.46(18) . . ?
N6 Ag1 N3 119.50(14) 1_655 . ?
N9 Ag1 N7 132.94(17) . 1_655 ?
N6 Ag1 N7 69.31(13) 1_655 1_655 ?
N3 Ag1 N7 92.82(14) . 1_655 ?
N16 Ag2 N11 112.77(14) 1_655 . ?
N16 Ag2 O3 134.55(17) 1_655 . ?
N11 Ag2 O3 106.26(15) . . ?
N16 Ag2 N12 87.81(15) 1_655 . ?
N11 Ag2 N12 69.25(13) . . ?
O3 Ag2 N12 128.39(17) . . ?
N16 Ag2 O1 85.87(15) 1_655 . ?
N11 Ag2 O1 159.93(14) . . ?
O3 Ag2 O1 53.67(16) . . ?
N12 Ag2 O1 121.00(15) . . ?
N8 Ag3 N13 151.12(19) . . ?
N8 Ag3 O4 85.57(18) . . ?
N13 Ag3 O4 121.60(18) . . ?
C7 N1 N2 113.3(4) . . ?
C9 N2 N1 113.1(4) . . ?
C11 N3 C12 116.4(5) . . ?
C11 N3 Ag1 122.8(3) . . ?
C12 N3 Ag1 120.4(4) . . ?
C13 N4 C10 115.5(5) . . ?
C20 N5 N6 114.1(4) . . ?
C22 N6 N5 116.2(4) . . ?
C22 N6 Ag1 120.6(3) . 1_455 ?
N5 N6 Ag1 120.9(3) . 1_455 ?
C24 N7 C23 117.3(4) . . ?
C24 N7 Ag1 125.7(4) . 1_455 ?
C23 N7 Ag1 114.3(3) . 1_455 ?
C25 N8 C26 116.6(5) . . ?
C25 N8 Ag3 120.0(3) . . ?
C26 N8 Ag3 123.3(4) . . ?
C28 N9 Ag1 166.6(5) . . ?
C35 N10 N11 116.4(4) . . ?
C37 N11 N10 117.0(4) . . ?
C37 N11 Ag2 119.5(3) . . ?
N10 N11 Ag2 122.1(3) . . ?
C39 N12 C38 117.0(4) . . ?
C39 N12 Ag2 124.3(4) . . ?
C38 N12 Ag2 111.2(3) . . ?
C40 N13 C41 116.3(5) . . ?
C40 N13 Ag3 124.5(4) . . ?
C41 N13 Ag3 116.0(4) . . ?
C48 N14 N15 112.0(4) . . ?
C50 N15 N14 113.3(4) . . ?
C53 N16 C52 116.3(5) . . ?
C53 N16 Ag2 123.0(4) . 1_455 ?
C52 N16 Ag2 120.7(3) . 1_455 ?
C54 N17 C51 116.5(5) . . ?
C2 C1 C6 120.6(5) . . ?
C2 C1 H1B 119.7 . . ?
C6 C1 H1B 119.7 . . ?
C3 C2 C1 120.8(6) . . ?
C3 C2 H2C 119.6 . . ?
C1 C2 H2C 119.6 . . ?
C2 C3 C4 119.5(6) . . ?
C2 C3 H3A 120.3 . . ?
C4 C3 H3A 120.3 . . ?
C5 C4 C3 120.6(6) . . ?
C5 C4 H4B 119.7 . . ?
C3 C4 H4B 119.7 . . ?
C4 C5 C6 120.1(5) . . ?
C4 C5 H5C 119.9 . . ?
C6 C5 H5C 119.9 . . ?
C1 C6 C5 118.4(5) . . ?
C1 C6 C7 121.8(4) . . ?
C5 C6 C7 119.8(4) . . ?
N1 C7 C6 119.0(4) . . ?
N1 C7 C20 123.8(4) . . ?
C6 C7 C20 117.1(4) . . ?
C9 C8 H8B 109.5 . . ?
C9 C8 H8C 109.5 . . ?
H8B C8 H8C 109.5 . . ?
C9 C8 H8D 109.5 . . ?
H8B C8 H8D 109.5 . . ?
H8C C8 H8D 109.5 . . ?
N2 C9 C10 115.0(4) . . ?
N2 C9 C8 125.2(5) . . ?
C10 C9 C8 119.8(5) . . ?
N4 C10 C11 121.2(5) . . ?
N4 C10 C9 115.8(5) . . ?
C11 C10 C9 122.9(4) . . ?
N3 C11 C10 122.1(5) . . ?
N3 C11 H11A 119.0 . . ?
C10 C11 H11A 119.0 . . ?
N3 C12 C13 121.1(6) . . ?
N3 C12 H12A 119.5 . . ?
C13 C12 H12A 119.5 . . ?
N4 C13 C12 123.5(5) . . ?
N4 C13 H13A 118.2 . . ?
C12 C13 H13A 118.2 . . ?
C19 C14 C15 120.4(5) . . ?
C19 C14 H14B 119.8 . . ?
C15 C14 H14B 119.8 . . ?
C16 C15 C14 119.2(5) . . ?
C16 C15 H15B 120.4 . . ?
C14 C15 H15B 120.4 . . ?
C17 C16 C15 120.4(5) . . ?
C17 C16 H16B 119.8 . . ?
C15 C16 H16B 119.8 . . ?
C16 C17 C18 120.3(5) . . ?
C16 C17 H17B 119.9 . . ?
C18 C17 H17B 119.9 . . ?
C17 C18 C19 120.0(5) . . ?
C17 C18 H18A 120.0 . . ?
C19 C18 H18A 120.0 . . ?
C14 C19 C18 119.6(4) . . ?
C14 C19 C20 120.3(4) . . ?
C18 C19 C20 120.1(4) . . ?
N5 C20 C19 117.9(4) . . ?
N5 C20 C7 123.8(4) . . ?
C19 C20 C7 118.2(4) . . ?
C22 C21 H21A 109.5 . . ?
C22 C21 H21B 109.5 . . ?
H21A C21 H21B 109.5 . . ?
C22 C21 H21C 109.5 . . ?
H21A C21 H21C 109.5 . . ?
H21B C21 H21C 109.5 . . ?
N6 C22 C21 125.6(4) . . ?
N6 C22 C23 115.3(4) . . ?
C21 C22 C23 119.0(4) . . ?
N7 C23 C26 121.0(4) . . ?
N7 C23 C22 117.6(4) . . ?
C26 C23 C22 121.3(4) . . ?
N7 C24 C25 120.9(5) . . ?
N7 C24 H24A 119.5 . . ?
C25 C24 H24A 119.5 . . ?
N8 C25 C24 122.3(5) . . ?
N8 C25 H25A 118.9 . . ?
C24 C25 H25A 118.9 . . ?
N8 C26 C23 121.9(5) . . ?
N8 C26 H26A 119.1 . . ?
C23 C26 H26A 119.1 . . ?
N9 C28 C27 178.8(9) . . ?
C34 C29 C30 120.4(7) . . ?
C34 C29 H29A 119.8 . . ?
C30 C29 H29A 119.8 . . ?
C31 C30 C29 120.3(8) . . ?
C31 C30 H30A 119.9 . . ?
C29 C30 H30A 119.9 . . ?
C32 C31 C30 119.8(6) . . ?
C32 C31 H31A 120.1 . . ?
C30 C31 H31A 120.1 . . ?
C31 C32 C33 121.1(6) . . ?
C31 C32 H32A 119.5 . . ?
C33 C32 H32A 119.5 . . ?
C34 C33 C32 120.6(6) . . ?
C34 C33 H33A 119.7 . . ?
C32 C33 H33A 119.7 . . ?
C33 C34 C29 117.8(5) . . ?
C33 C34 C35 121.1(5) . . ?
C29 C34 C35 121.1(5) . . ?
N10 C35 C34 118.6(4) . . ?
N10 C35 C48 122.2(4) . . ?
C34 C35 C48 119.2(4) . . ?
C37 C36 H36A 109.5 . . ?
C37 C36 H36B 109.5 . . ?
H36A C36 H36B 109.5 . . ?
C37 C36 H36C 109.5 . . ?
H36A C36 H36C 109.5 . . ?
H36B C36 H36C 109.5 . . ?
N11 C37 C38 116.0(4) . . ?
N11 C37 C36 124.8(4) . . ?
C38 C37 C36 119.2(4) . . ?
N12 C38 C41 121.0(4) . . ?
N12 C38 C37 118.5(4) . . ?
C41 C38 C37 120.4(4) . . ?
N12 C39 C40 122.1(5) . . ?
N12 C39 H39A 119.0 . . ?
C40 C39 H39A 119.0 . . ?
N13 C40 C39 121.8(5) . . ?
N13 C40 H40A 119.1 . . ?
C39 C40 H40A 119.1 . . ?
N13 C41 C38 121.7(5) . . ?
N13 C41 H41A 119.1 . . ?
C38 C41 H41A 119.1 . . ?
C43 C42 C47 120.1(6) . . ?
C43 C42 H42A 119.9 . . ?
C47 C42 H42A 119.9 . . ?
C44 C43 C42 119.9(6) . . ?
C44 C43 H43A 120.0 . . ?
C42 C43 H43A 120.0 . . ?
C45 C44 C43 120.9(6) . . ?
C45 C44 H44A 119.6 . . ?
C43 C44 H44A 119.6 . . ?
C44 C45 C46 120.7(7) . . ?
C44 C45 H45A 119.6 . . ?
C46 C45 H45A 119.6 . . ?
C47 C46 C45 119.2(6) . . ?
C47 C46 H46A 120.4 . . ?
C45 C46 H46A 120.4 . . ?
C46 C47 C42 119.2(5) . . ?
C46 C47 C48 120.1(5) . . ?
C42 C47 C48 120.7(5) . . ?
N14 C48 C47 118.4(4) . . ?
N14 C48 C35 122.8(4) . . ?
C47 C48 C35 118.8(4) . . ?
C50 C49 H49A 109.5 . . ?
C50 C49 H49B 109.5 . . ?
H49A C49 H49B 109.5 . . ?
C50 C49 H49C 109.5 . . ?
H49A C49 H49C 109.5 . . ?
H49B C49 H49C 109.5 . . ?
N15 C50 C49 126.9(5) . . ?
N15 C50 C51 113.5(4) . . ?
C49 C50 C51 119.6(4) . . ?
N17 C51 C52 121.4(5) . . ?
N17 C51 C50 116.8(5) . . ?
C52 C51 C50 121.8(4) . . ?
N16 C52 C51 121.2(4) . . ?
N16 C52 H52A 119.4 . . ?
C51 C52 H52A 119.4 . . ?
N16 C53 C54 122.5(5) . . ?
N16 C53 H53A 118.8 . . ?
C54 C53 H53A 118.8 . . ?
N17 C54 C53 122.1(5) . . ?
N17 C54 H54A 119.0 . . ?
C53 C54 H54A 119.0 . . ?
O2 Cl1 O1 105.5(4) . . ?
O2 Cl1 O3 109.9(4) . . ?
O1 Cl1 O3 103.6(3) . . ?
Cl1 O1 Ag2 97.2(3) . . ?
Cl1 O3 Ag2 104.6(3) . . ?
O6 Cl2 O5 106.5(5) . . ?
O6 Cl2 O4 107.1(5) . . ?
O5 Cl2 O4 110.8(4) . . ?
Cl2 O4 Ag3 109.1(4) . . ?
O7 Cl3 O8 114.6(10) . . ?
O7 Cl3 O9' 110.1(11) . . ?
O8 Cl3 O9' 41.2(7) . . ?
O7 Cl3 O9 109.2(9) . . ?
O8 Cl3 O9 108.5(7) . . ?
O9' Cl3 O9 72.2(7) . . ?
O7 Cl3 O7' 14.6(13) . . ?
O8 Cl3 O7' 113.4(11) . . ?
O9' Cl3 O7' 99.3(9) . . ?
O9 Cl3 O7' 96.9(9) . . ?
O7 Cl3 O8' 82.4(10) . . ?
O8 Cl3 O8' 61.3(7) . . ?
O9' Cl3 O8' 100.1(7) . . ?
O9 Cl3 O8' 167.6(7) . . ?
O7' Cl3 O8' 94.0(8) . . ?
C56' C56 O12 132(3) . . ?
C56' C56 O11 63(2) . . ?
O12 C56 O11 159(3) . . ?
C56' C56 O11' 55.5(16) . . ?
O12 C56 O11' 112(2) . . ?
O11 C56 O11' 88(2) . . ?
C56 C56' O11' 77(2) . . ?
C56' O11' C56 47.4(17) . . ?
C55 O10 H10A 113.1 . . ?
O10 C55 H55A 109.5 . . ?
O10 C55 H55B 109.5 . . ?
H55A C55 H55B 109.5 . . ?
O10 C55 H55C 109.5 . . ?
H55A C55 H55C 109.5 . . ?
H55B C55 H55C 109.5 . . ?

loop_
_geom_bond_atom_site_label_1
_geom_bond_atom_site_label_2
_geom_bond_distance
_geom_bond_site_symmetry_2
_geom_bond_publ_flag
Ag1 N9 2.195(5) . ?
Ag1 N6 2.334(4) 1_655 ?
Ag1 N3 2.339(4) . ?
Ag1 N7 2.410(4) 1_655 ?
Ag2 N16 2.342(5) 1_655 ?
Ag2 N11 2.353(4) . ?
Ag2 O3 2.413(5) . ?
Ag2 N12 2.449(4) . ?
Ag2 O1 2.593(5) . ?
Ag3 N8 2.262(4) . ?
Ag3 N13 2.268(5) . ?
Ag3 O4 2.544(7) . ?
N1 C7 1.288(6) . ?
N1 N2 1.393(6) . ?
N2 C9 1.304(6) . ?
N3 C11 1.331(7) . ?
N3 C12 1.339(7) . ?
N4 C13 1.328(8) . ?
N4 C10 1.345(6) . ?
N5 C20 1.286(6) . ?
N5 N6 1.404(5) . ?
N6 C22 1.277(6) . ?
N6 Ag1 2.334(4) 1_455 ?
N7 C24 1.334(6) . ?
N7 C23 1.339(6) . ?
N7 Ag1 2.410(4) 1_455 ?
N8 C25 1.323(8) . ?
N8 C26 1.339(6) . ?
N9 C28 1.125(7) . ?
N10 C35 1.278(6) . ?
N10 N11 1.388(5) . ?
N11 C37 1.283(6) . ?
N12 C39 1.331(6) . ?
N12 C38 1.333(6) . ?
N13 C40 1.326(7) . ?
N13 C41 1.352(7) . ?
N14 C48 1.292(6) . ?
N14 N15 1.393(6) . ?
N15 C50 1.300(6) . ?
N16 C53 1.329(7) . ?
N16 C52 1.350(7) . ?
N16 Ag2 2.342(5) 1_455 ?
N17 C54 1.328(7) . ?
N17 C51 1.346(6) . ?
C1 C2 1.375(8) . ?
C1 C6 1.388(7) . ?
C1 H1B 0.9300 . ?
C2 C3 1.366(9) . ?
C2 H2C 0.9300 . ?
C3 C4 1.384(9) . ?
C3 H3A 0.9300 . ?
C4 C5 1.372(8) . ?
C4 H4B 0.9300 . ?
C5 C6 1.402(7) . ?
C5 H5C 0.9300 . ?
C6 C7 1.478(7) . ?
C7 C20 1.496(6) . ?
C8 C9 1.488(8) . ?
C8 H8B 0.9600 . ?
C8 H8C 0.9600 . ?
C8 H8D 0.9600 . ?
C9 C10 1.487(7) . ?
C10 C11 1.376(7) . ?
C11 H11A 0.9300 . ?
C12 C13 1.355(9) . ?
C12 H12A 0.9300 . ?
C13 H13A 0.9300 . ?
C14 C19 1.367(7) . ?
C14 C15 1.389(7) . ?
C14 H14B 0.9300 . ?
C15 C16 1.387(8) . ?
C15 H15B 0.9300 . ?
C16 C17 1.356(9) . ?
C16 H16B 0.9300 . ?
C17 C18 1.380(7) . ?
C17 H17B 0.9300 . ?
C18 C19 1.388(7) . ?
C18 H18A 0.9300 . ?
C19 C20 1.492(6) . ?
C21 C22 1.494(7) . ?
C21 H21A 0.9600 . ?
C21 H21B 0.9600 . ?
C21 H21C 0.9600 . ?
C22 C23 1.499(6) . ?
C23 C26 1.374(6) . ?
C24 C25 1.379(8) . ?
C24 H24A 0.9300 . ?
C25 H25A 0.9300 . ?
C26 H26A 0.9300 . ?
C27 C28 1.421(10) . ?
C27 H27A 0.9600 . ?
C27 H27B 0.9600 . ?
C27 H27C 0.9600 . ?
C29 C34 1.372(8) . ?
C29 C30 1.385(9) . ?
C29 H29A 0.9300 . ?
C30 C31 1.359(11) . ?
C30 H30A 0.9300 . ?
C31 C32 1.313(10) . ?
C31 H31A 0.9300 . ?
C32 C33 1.392(8) . ?
C32 H32A 0.9300 . ?
C33 C34 1.363(7) . ?
C33 H33A 0.9300 . ?
C34 C35 1.478(6) . ?
C35 C48 1.498(7) . ?
C36 C37 1.494(7) . ?
C36 H36A 0.9600 . ?
C36 H36B 0.9600 . ?
C36 H36C 0.9600 . ?
C37 C38 1.486(6) . ?
C38 C41 1.382(7) . ?
C39 C40 1.373(8) . ?
C39 H39A 0.9300 . ?
C40 H40A 0.9300 . ?
C41 H41A 0.9300 . ?
C42 C43 1.382(9) . ?
C42 C47 1.399(7) . ?
C42 H42A 0.9300 . ?
C43 C44 1.374(11) . ?
C43 H43A 0.9300 . ?
C44 C45 1.344(10) . ?
C44 H44A 0.9300 . ?
C45 C46 1.405(9) . ?
C45 H45A 0.9300 . ?
C46 C47 1.387(8) . ?
C46 H46A 0.9300 . ?
C47 C48 1.479(7) . ?
C49 C50 1.470(7) . ?
C49 H49A 0.9600 . ?
C49 H49B 0.9600 . ?
C49 H49C 0.9600 . ?
C50 C51 1.489(7) . ?
C51 C52 1.392(7) . ?
C52 H52A 0.9300 . ?
C53 C54 1.374(9) . ?
C53 H53A 0.9300 . ?
C54 H54A 0.9300 . ?
Cl1 O2 1.383(5) . ?
Cl1 O1 1.432(5) . ?
Cl1 O3 1.453(5) . ?
Cl2 O6 1.420(8) . ?
Cl2 O5 1.433(7) . ?
Cl2 O4 1.442(6) . ?
Cl3 O7 1.388(11) . ?
Cl3 O8 1.403(9) . ?
Cl3 O9' 1.444(9) . ?
Cl3 O9 1.456(10) . ?
Cl3 O7' 1.504(11) . ?
Cl3 O8' 1.515(11) . ?
C56 C56' 1.11(3) . ?
C56 O12 1.18(2) . ?
C56 O11 1.24(2) . ?
C56 O11' 1.47(3) . ?
C56' O11' 1.24(2) . ?
O10 C55 1.437(8) . ?
O10 H10A 0.8498 . ?
C55 H55A 0.9600 . ?
C55 H55B 0.9600 . ?
C55 H55C 0.9600 . ?
